data_7056346
loop_
_publ_author_name
'Chattopadhyay, Shouvik'
'Sarkar, Nandita'
'Harms, Klaus'
'Frontera, Antonio'

_publ_section_title
;
 The importance of unconventional C--H&#x2022;&#x2022;&#x2022;\p(SCN)
 interactions in stabilizing the unexpected syn/anti arrangement of
 pendant alkoxy side arms in two manganese(IV) Schiff base complexes:
 Exploration of catechol oxidase and phenoxazinone synthase like
 activities
;
_journal_name_full 'New J. Chem.'
_journal_paper_doi 10.1039/C7NJ00766C
_journal_year 2017
_chemical_formula_moiety 'C22 H27 Cl3 Mn N2 O7'
_chemical_formula_sum 'C22 H27 Cl3 Mn N2 O7'
_chemical_formula_weight 592.74
_chemical_name_common S116
_space_group_crystal_system triclinic
_space_group_IT_number 2
_space_group_name_Hall '-P 1'
_space_group_name_H-M_alt 'P -1'
_symmetry_space_group_name_Hall '-P 1'
_symmetry_space_group_name_H-M 'P -1'
_atom_sites_solution_hydrogens mixed
_atom_sites_solution_primary dual
_atom_sites_solution_secondary difmap
_audit_creation_method SHELXL-2016/6
_audit_update_record
;
2017-06-08 deposited with the CCDC.
2017-06-21 downloaded from the CCDC.
;
_cell_angle_alpha 66.047(2)
_cell_angle_beta 73.622(2)
_cell_angle_gamma 73.682(2)
_cell_formula_units_Z 1
_cell_length_a 6.9737(5)
_cell_length_b 10.1021(7)
_cell_length_c 10.3328(7)
_cell_measurement_reflns_used 9898
_cell_measurement_temperature 110(2)
_cell_measurement_theta_max 33.5156
_cell_measurement_theta_min 2.5246
_cell_volume 626.64(8)
_computing_cell_refinement 'SAINT V8.37A (Bruker AXS Inc., 2015)'
_computing_data_collection 'APEX3 (Bruker AXS Inc., 2015)'
_computing_data_reduction 'SAINT V8.37A (Bruker AXS Inc., 2015)'
_computing_molecular_graphics 'DIAMOND (Crystal Impact)'
_computing_structure_refinement 'SHELXL-2016/6 (Sheldrick, 2016)'
_computing_structure_solution 'XT V2014/1 (Bruker AXS Inc., 2014)'
_diffrn_ambient_temperature 110(2)
_diffrn_detector_area_resol_mean 7.9
_diffrn_measured_fraction_theta_full 0.998
_diffrn_measured_fraction_theta_max 0.876
_diffrn_measurement_device_type 'Bruker D8 QUEST area detector'
_diffrn_measurement_method '\w and \f scans'
_diffrn_radiation_type MoK\a
_diffrn_radiation_wavelength 0.71073
_diffrn_reflns_av_R_equivalents 0.0177
_diffrn_reflns_av_unetI/netI 0.0210
_diffrn_reflns_Laue_measured_fraction_full 0.998
_diffrn_reflns_Laue_measured_fraction_max 0.876
_diffrn_reflns_limit_h_max 10
_diffrn_reflns_limit_h_min -10
_diffrn_reflns_limit_k_max 15
_diffrn_reflns_limit_k_min -15
_diffrn_reflns_limit_l_max 14
_diffrn_reflns_limit_l_min -15
_diffrn_reflns_number 12830
_diffrn_reflns_point_group_measured_fraction_full 0.998
_diffrn_reflns_point_group_measured_fraction_max 0.876
_diffrn_reflns_theta_full 25.242
_diffrn_reflns_theta_max 33.516
_diffrn_reflns_theta_min 2.247
_diffrn_source 'microfocus sealed X-ray tube'
_exptl_absorpt_coefficient_mu 0.892
_exptl_absorpt_correction_T_max 0.81
_exptl_absorpt_correction_T_min 0.71
_exptl_absorpt_correction_type multi-scan
_exptl_absorpt_process_details ' '
_exptl_crystal_colour green
_exptl_crystal_density_diffrn 1.571
_exptl_crystal_density_method 'not measured'
_exptl_crystal_description nugget
_exptl_crystal_F_000 305
_exptl_crystal_size_max 0.49
_exptl_crystal_size_mid 0.35
_exptl_crystal_size_min 0.24
_refine_diff_density_max 0.546
_refine_diff_density_min -0.957
_refine_diff_density_rms 0.106
_refine_ls_extinction_coef 0.038(4)
_refine_ls_extinction_expression Fc^*^=kFc[1+0.001xFc^2^\l^3^/sin(2\q)]^-1/4^
_refine_ls_extinction_method 'SHELXL-2016/6 (Sheldrick 2016)'
_refine_ls_goodness_of_fit_ref 1.429
_refine_ls_hydrogen_treatment mixed
_refine_ls_matrix_type full
_refine_ls_number_parameters 183
_refine_ls_number_reflns 4311
_refine_ls_number_restraints 0
_refine_ls_restrained_S_all 1.429
_refine_ls_R_factor_all 0.0580
_refine_ls_R_factor_gt 0.0556
_refine_ls_shift/su_max 0.000
_refine_ls_shift/su_mean 0.000
_refine_ls_structure_factor_coef Fsqd
_refine_ls_weighting_details 'w=1/[\s^2^(Fo^2^)+1.7917P] where P=(Fo^2^+2Fc^2^)/3'
_refine_ls_weighting_scheme calc
_refine_ls_wR_factor_gt 0.1355
_refine_ls_wR_factor_ref 0.1363
_reflns_Friedel_coverage 0.000
_reflns_number_gt 4091
_reflns_number_total 4311
_reflns_threshold_expression 'I > 2\s(I)'
_cod_data_source_file c7nj00766c2.cif
_cod_data_source_block 2
_cod_depositor_comments
;
The following automatic conversions were performed:

'_exptl_absorpt_correction_type' value 'Multi-Scan' changed to
'multi-scan' according to
/home/data/users/saulius/crontab/automatic-downloads/rss-feeds/RSC/lib/dictionaries/cif_core.dic
dictionary named 'cif_core.dic' version 2.4.2 from 2011-04-26.

Automatic conversion script
Id: cif_fix_values 4973 2017-02-22 13:04:09Z antanas 
;
_cod_database_code 7056346
_shelx_shelxl_version_number 2016/6
_shelx_space_group_comment
; 
The symmetry employed for this shelxl refinement is uniquely defined 
by the following loop, which should always be used as a source of 
symmetry information in preference to the above space-group names. 
They are only intended as comments. 
;
_shelx_estimated_absorpt_t_min 0.669
_shelx_estimated_absorpt_t_max 0.814

loop_
_space_group_symop_operation_xyz
'x, y, z'
'-x, -y, -z'

loop_
_atom_site_label
_atom_site_type_symbol
_atom_site_fract_x
_atom_site_fract_y
_atom_site_fract_z
_atom_site_U_iso_or_equiv
_atom_site_adp_type
_atom_site_occupancy
_atom_site_site_symmetry_order
_atom_site_calc_flag
_atom_site_refinement_flags_posn
_atom_site_refinement_flags_adp
_atom_site_refinement_flags_occupancy
_atom_site_disorder_assembly
_atom_site_disorder_group
Mn1 Mn 0.500000 0.500000 0.000000 0.01159(14) Uani 1 2 d S . P . .
O1H O 0.8271(11) 0.4966(12) -0.0981(10) 0.0262(17) Uani 0.5 1 d . . P A 1
H1H H 0.887(19) 0.491(13) -0.167(13) 0.05(3) Uiso 0.5 1 d . . P B 1
Cl1H Cl 0.8919(3) 0.4939(3) -0.0990(3) 0.0189(4) Uani 0.5 1 d . . P A 2
C1 C 0.3810(4) 0.7832(3) 0.0333(3) 0.0110(4) Uani 1 1 d . . . . .
O1 O 0.4497(3) 0.7054(2) -0.05155(19) 0.0152(4) Uani 1 1 d . . . . .
C2 C 0.2857(4) 0.9325(3) -0.0232(3) 0.0149(5) Uani 1 1 d . . . . .
H2 H 0.270415 0.973574 -0.121113 0.018 Uiso 1 1 calc R U . . .
C3 C 0.2142(4) 1.0200(3) 0.0603(3) 0.0149(5) Uani 1 1 d . . . . .
H3 H 0.150720 1.120143 0.019990 0.018 Uiso 1 1 calc R U . . .
C4 C 0.2360(4) 0.9604(3) 0.2045(3) 0.0139(4) Uani 1 1 d . . . . .
Cl4 Cl 0.13951(12) 1.06846(8) 0.31179(8) 0.02261(17) Uani 1 1 d . . . . .
C5 C 0.3317(4) 0.8166(3) 0.2633(3) 0.0124(4) Uani 1 1 d . . . . .
H5 H 0.349653 0.778461 0.360522 0.015 Uiso 1 1 calc R U . . .
C6 C 0.4031(4) 0.7258(3) 0.1796(3) 0.0115(4) Uani 1 1 d . . . . .
C7 C 0.5057(4) 0.5768(3) 0.2458(2) 0.0109(4) Uani 1 1 d . . . . .
H7 H 0.535548 0.551739 0.338074 0.013 Uiso 1 1 calc R U . . .
N8 N 0.5603(3) 0.4749(2) 0.1914(2) 0.0112(4) Uani 1 1 d . . . . .
C9 C 0.6674(4) 0.3315(3) 0.2775(3) 0.0136(4) Uani 1 1 d . . . . .
H9A H 0.744951 0.346932 0.335370 0.016 Uiso 1 1 calc R U . . .
H9B H 0.765163 0.282929 0.212310 0.016 Uiso 1 1 calc R U . . .
C10 C 0.5169(5) 0.2336(3) 0.3765(3) 0.0165(5) Uani 1 1 d . . . . .
H10A H 0.426245 0.228302 0.321048 0.020 Uiso 1 1 calc R U . . .
H00B H 0.589738 0.132574 0.423318 0.020 Uiso 1 1 calc R U . . .
O11 O 0.4008(3) 0.2963(2) 0.4829(2) 0.0149(4) Uani 1 1 d . . . . .
C12 C 0.2286(5) 0.2304(3) 0.5648(3) 0.0190(5) Uani 1 1 d . . . . .
H12A H 0.271208 0.121837 0.604260 0.023 Uiso 1 1 calc R U . . .
H12B H 0.129689 0.254496 0.502362 0.023 Uiso 1 1 calc R U . . .
C13 C 0.1311(4) 0.2880(3) 0.6861(3) 0.0170(5) Uani 1 1 d . . . . .
H13A H 0.011490 0.241190 0.741641 0.020 Uiso 0.5 1 calc R U P C 1
H13B H 0.229125 0.254147 0.751311 0.020 Uiso 0.5 1 calc R U P C 1
H13C H 0.023397 0.233401 0.753628 0.020 Uiso 0.5 1 calc R U P D 2
H13D H 0.233372 0.279564 0.740146 0.020 Uiso 0.5 1 calc R U P D 2
O14A O 0.0638(16) 0.4478(12) 0.6490(9) 0.0185(13) Uani 0.5 1 d . . P E 1
H14A H 0.106174 0.478619 0.568885 0.028 Uiso 0.5 1 d R U P E 1
O14B O 0.0482(19) 0.4364(13) 0.6167(10) 0.0272(18) Uani 0.5 1 d . . P E 2
H14B H -0.020430 0.478732 0.681558 0.041 Uiso 0.5 1 d R U P E 2

loop_
_atom_site_aniso_label
_atom_site_aniso_U_11
_atom_site_aniso_U_22
_atom_site_aniso_U_33
_atom_site_aniso_U_23
_atom_site_aniso_U_13
_atom_site_aniso_U_12
Mn1 0.0159(3) 0.0116(2) 0.0064(2) -0.00344(18) -0.00251(18) -0.00058(19)
O1H 0.019(4) 0.047(4) 0.020(3) -0.021(2) 0.002(3) -0.010(4)
Cl1H 0.0135(9) 0.0314(8) 0.0146(6) -0.0124(5) 0.0016(8) -0.0062(9)
C1 0.0106(10) 0.0128(10) 0.0100(9) -0.0035(8) -0.0021(8) -0.0033(8)
O1 0.0228(9) 0.0131(8) 0.0078(7) -0.0036(6) -0.0025(7) -0.0013(7)
C2 0.0180(12) 0.0140(11) 0.0115(10) -0.0026(8) -0.0051(9) -0.0018(9)
C3 0.0131(11) 0.0133(11) 0.0179(11) -0.0045(9) -0.0051(9) -0.0011(8)
C4 0.0131(11) 0.0140(11) 0.0172(11) -0.0086(9) -0.0030(9) -0.0015(8)
Cl4 0.0273(4) 0.0206(3) 0.0244(3) -0.0154(3) -0.0080(3) 0.0031(3)
C5 0.0113(10) 0.0154(11) 0.0118(10) -0.0058(8) -0.0026(8) -0.0028(8)
C6 0.0114(10) 0.0129(10) 0.0110(9) -0.0046(8) -0.0031(8) -0.0021(8)
C7 0.0100(10) 0.0132(10) 0.0091(9) -0.0034(8) -0.0022(7) -0.0022(8)
N8 0.0104(9) 0.0129(9) 0.0093(8) -0.0032(7) -0.0019(7) -0.0018(7)
C9 0.0143(11) 0.0143(11) 0.0101(10) -0.0041(8) -0.0038(8) 0.0017(8)
C10 0.0251(13) 0.0125(11) 0.0115(10) -0.0041(8) -0.0035(9) -0.0034(9)
O11 0.0175(9) 0.0174(9) 0.0105(8) -0.0054(7) -0.0002(6) -0.0062(7)
C12 0.0216(13) 0.0211(13) 0.0161(11) -0.0045(10) -0.0028(10) -0.0109(10)
C13 0.0137(11) 0.0174(12) 0.0163(11) -0.0025(9) -0.0023(9) -0.0033(9)
O14A 0.019(2) 0.016(2) 0.018(4) -0.005(3) -0.006(3) 0.0019(17)
O14B 0.035(4) 0.021(3) 0.017(4) -0.007(2) -0.006(3) 0.008(2)

loop_
_atom_type_symbol
_atom_type_description
_atom_type_scat_dispersion_real
_atom_type_scat_dispersion_imag
_atom_type_scat_source
C C 0.0033 0.0016 'International Tables Vol C Tables 4.2.6.8 and 6.1.1.4'
H H 0.0000 0.0000 'International Tables Vol C Tables 4.2.6.8 and 6.1.1.4'
N N 0.0061 0.0033 'International Tables Vol C Tables 4.2.6.8 and 6.1.1.4'
O O 0.0106 0.0060 'International Tables Vol C Tables 4.2.6.8 and 6.1.1.4'
Cl Cl 0.1484 0.1585 'International Tables Vol C Tables 4.2.6.8 and 6.1.1.4'
Mn Mn 0.3368 0.7283 'International Tables Vol C Tables 4.2.6.8 and 6.1.1.4'

loop_
_geom_angle_atom_site_label_1
_geom_angle_atom_site_label_2
_geom_angle_atom_site_label_3
_geom_angle
_geom_angle_site_symmetry_1
_geom_angle_site_symmetry_3
O1 Mn1 O1 180.0 . 2_665
O1 Mn1 N8 90.09(8) . 2_665
O1 Mn1 N8 89.91(8) 2_665 2_665
O1 Mn1 N8 89.91(8) . .
O1 Mn1 N8 90.09(8) 2_665 .
N8 Mn1 N8 180.0 2_665 .
O1 Mn1 O1H 91.2(3) . .
O1 Mn1 O1H 88.8(3) 2_665 .
N8 Mn1 O1H 90.3(2) 2_665 .
N8 Mn1 O1H 89.7(2) . .
O1 Mn1 O1H 88.8(3) . 2_665
O1 Mn1 O1H 91.2(3) 2_665 2_665
N8 Mn1 O1H 89.7(2) 2_665 2_665
N8 Mn1 O1H 90.3(2) . 2_665
O1H Mn1 O1H 180.0 . 2_665
O1 Mn1 Cl1H 88.84(9) . 2_665
O1 Mn1 Cl1H 91.16(9) 2_665 2_665
N8 Mn1 Cl1H 85.73(8) 2_665 2_665
N8 Mn1 Cl1H 94.27(8) . 2_665
O1H Mn1 Cl1H 176.0(3) . 2_665
O1H Mn1 Cl1H 4.0(3) 2_665 2_665
O1 Mn1 Cl1H 91.16(9) . .
O1 Mn1 Cl1H 88.84(9) 2_665 .
N8 Mn1 Cl1H 94.27(8) 2_665 .
N8 Mn1 Cl1H 85.73(8) . .
Cl1H Mn1 Cl1H 180.0 2_665 .
Mn1 O1H H1H 132(10) . .
O1 C1 C2 119.3(2) . .
O1 C1 C6 123.1(2) . .
C2 C1 C6 117.7(2) . .
C1 O1 Mn1 128.38(16) . .
C3 C2 C1 121.7(2) . .
C3 C2 H2 119.2 . .
C1 C2 H2 119.2 . .
C2 C3 C4 119.5(2) . .
C2 C3 H3 120.2 . .
C4 C3 H3 120.2 . .
C5 C4 C3 120.8(2) . .
C5 C4 Cl4 119.4(2) . .
C3 C4 Cl4 119.8(2) . .
C4 C5 C6 120.1(2) . .
C4 C5 H5 120.0 . .
C6 C5 H5 120.0 . .
C5 C6 C1 120.2(2) . .
C5 C6 C7 117.7(2) . .
C1 C6 C7 122.0(2) . .
N8 C7 C6 125.9(2) . .
N8 C7 H7 117.1 . .
C6 C7 H7 117.1 . .
C7 N8 C9 116.4(2) . .
C7 N8 Mn1 123.99(17) . .
C9 N8 Mn1 119.61(16) . .
N8 C9 C10 110.3(2) . .
N8 C9 H9A 109.6 . .
C10 C9 H9A 109.6 . .
N8 C9 H9B 109.6 . .
C10 C9 H9B 109.6 . .
H9A C9 H9B 108.1 . .
O11 C10 C9 107.5(2) . .
O11 C10 H10A 110.2 . .
C9 C10 H10A 110.2 . .
O11 C10 H00B 110.2 . .
C9 C10 H00B 110.2 . .
H10A C10 H00B 108.5 . .
C12 O11 C10 112.4(2) . .
O11 C12 C13 109.0(2) . .
O11 C12 H12A 109.9 . .
C13 C12 H12A 109.9 . .
O11 C12 H12B 109.9 . .
C13 C12 H12B 109.9 . .
H12A C12 H12B 108.3 . .
O14B C13 C12 104.1(4) . .
O14A C13 C12 117.9(4) . .
O14A C13 H13A 107.8 . .
C12 C13 H13A 107.8 . .
O14A C13 H13B 107.8 . .
C12 C13 H13B 107.8 . .
H13A C13 H13B 107.2 . .
O14B C13 H13C 110.9 . .
C12 C13 H13C 110.9 . .
O14B C13 H13D 110.9 . .
C12 C13 H13D 110.9 . .
H13C C13 H13D 109.0 . .
C13 O14A H14A 103.6 . .
C13 O14B H14B 110.4 . .

loop_
_geom_bond_atom_site_label_1
_geom_bond_atom_site_label_2
_geom_bond_distance
_geom_bond_site_symmetry_2
Mn1 O1 1.8738(19) .
Mn1 O1 1.8738(19) 2_665
Mn1 N8 2.038(2) 2_665
Mn1 N8 2.038(2) .
Mn1 O1H 2.216(7) .
Mn1 O1H 2.216(7) 2_665
Mn1 Cl1H 2.627(2) 2_665
Mn1 Cl1H 2.627(2) .
O1H H1H 0.73(12) .
C1 O1 1.314(3) .
C1 C2 1.413(3) .
C1 C6 1.419(3) .
C2 C3 1.380(4) .
C2 H2 0.9500 .
C3 C4 1.398(4) .
C3 H3 0.9500 .
C4 C5 1.376(3) .
C4 Cl4 1.738(3) .
C5 C6 1.408(3) .
C5 H5 0.9500 .
C6 C7 1.442(3) .
C7 N8 1.284(3) .
C7 H7 0.9500 .
N8 C9 1.473(3) .
C9 C10 1.511(4) .
C9 H9A 0.9900 .
C9 H9B 0.9900 .
C10 O11 1.428(3) .
C10 H10A 0.9900 .
C10 H00B 0.9900 .
O11 C12 1.422(3) .
C12 C13 1.503(4) .
C12 H12A 0.9900 .
C12 H12B 0.9900 .
C13 O14B 1.404(12) .
C13 O14A 1.465(11) .
C13 H13A 0.9900 .
C13 H13B 0.9900 .
C13 H13C 0.9900 .
C13 H13D 0.9900 .
O14A H14A 0.7580 .
O14B H14B 0.8929 .

loop_
_geom_hbond_atom_site_label_D
_geom_hbond_atom_site_label_H
_geom_hbond_atom_site_label_A
_geom_hbond_distance_DH
_geom_hbond_distance_HA
_geom_hbond_distance_DA
_geom_hbond_angle_DHA
_geom_hbond_site_symmetry_A
O1H H1H O14A 0.73(12) 2.10(12) 2.820(12) 173(13) 1_654
O14A H14A O11 0.76 2.56 2.941(10) 112.7 .
O14A H14A O14A 0.76 2.58 3.126(15) 130.0 2_566
O14B H14B Cl1H 0.89 2.23 3.062(9) 154.3 1_456

loop_
_geom_torsion_atom_site_label_1
_geom_torsion_atom_site_label_2
_geom_torsion_atom_site_label_3
_geom_torsion_atom_site_label_4
_geom_torsion
_geom_torsion_site_symmetry_1
C2 C1 O1 Mn1 -157.50(19) .
C6 C1 O1 Mn1 24.5(4) .
N8 Mn1 O1 C1 150.9(2) 2_665
N8 Mn1 O1 C1 -29.1(2) .
O1H Mn1 O1 C1 -118.7(3) .
O1H Mn1 O1 C1 61.3(3) 2_665
Cl1H Mn1 O1 C1 65.2(2) 2_665
Cl1H Mn1 O1 C1 -114.8(2) .
O1 C1 C2 C3 -178.7(2) .
C6 C1 C2 C3 -0.6(4) .
C1 C2 C3 C4 0.0(4) .
C2 C3 C4 C5 1.5(4) .
C2 C3 C4 Cl4 -178.1(2) .
C3 C4 C5 C6 -2.2(4) .
Cl4 C4 C5 C6 177.34(19) .
C4 C5 C6 C1 1.5(4) .
C4 C5 C6 C7 178.9(2) .
O1 C1 C6 C5 177.9(2) .
C2 C1 C6 C5 -0.1(4) .
O1 C1 C6 C7 0.7(4) .
C2 C1 C6 C7 -177.4(2) .
C5 C6 C7 N8 171.9(2) .
C1 C6 C7 N8 -10.8(4) .
C6 C7 N8 C9 178.7(2) .
C6 C7 N8 Mn1 -3.2(4) .
C7 N8 C9 C10 90.5(3) .
Mn1 N8 C9 C10 -87.7(2) .
N8 C9 C10 O11 -68.4(3) .
C9 C10 O11 C12 168.5(2) .
C10 O11 C12 C13 172.6(2) .
O11 C12 C13 O14B 69.1(5) .
O11 C12 C13 O14A 57.5(5) .
